data_4115471
loop_
_publ_author_name
'Junji Kobayashi'
'Kei Goto'
'Takayuki Kawashima'

_publ_contact_author_address
;
    Department of Chemistry, graduate school of science, the university of Tokyo
    7-3-1 Hongo, Bunkyo-ku, Tokyo 113-0033, Japan.
;
_publ_contact_author_email ' takayuki@chem.s.u-tokyo.ac.jp '
_publ_contact_author_fax ' +81-3-5800-6899 '
_publ_contact_author_name ' Takayuki Kawashima'
_publ_contact_author_phone ' +81-3-5841-4342 '
_publ_section_title
;
 5-Carbaphosphatranes: The First Main Group Atrane Bearing a 1-5 Covalent
 Bond
;
_journal_name_full 'Journal of the American Chemical Society'
_journal_page_first 3387
_journal_page_last 3388
_journal_paper_doi 10.1021/ja0056264
_journal_volume 123
_journal_year 2001
_chemical_formula_moiety 'C31 H37 O3 P '
_chemical_formula_sum 'C31 H37 O3 P'
_chemical_formula_weight 488.61
_space_group_IT_number 14
_symmetry_cell_setting monoclinic
_symmetry_Int_Tables_number 14
_symmetry_space_group_name_Hall '-P 2ybc'
_symmetry_space_group_name_H-M 'P 1 21/c 1'
_audit_creation_date 2000-09-14
_audit_creation_method 'by teXsan for Windows v1.06'
_cell_angle_alpha 90
_cell_angle_beta 93.842(4)
_cell_angle_gamma 90
_cell_formula_units_Z 4
_cell_length_a 15.963(1)
_cell_length_b 11.278(1)
_cell_length_c 15.269(1)
_cell_measurement_reflns_used 0
_cell_measurement_temperature 123.2
_cell_measurement_theta_max 0.0
_cell_measurement_theta_min 0.0
_cell_volume 2742.7(3)
_computing_cell_refinement 'MSC/AFC Diffractometer Control'
_computing_data_collection 'MSC/AFC Diffractometer Control'
_computing_data_reduction 'teXsan for Windows version 1.06 (MSC, 1997-1999)'
_computing_publication_material 'teXsan for Windows version 1.06 (MSC, 1997-1999)'
_computing_structure_refinement 'teXsan for Windows version 1.06 (MSC, 1997-1999)'
_computing_structure_solution
;
SAPI91 (Fan, 1991)
;
_diffrn_ambient_temperature 123.2
_diffrn_detector_area_resol_mean 0.010000
_diffrn_measurement_device 'Mac Science DIP2030 Image Plate'
_diffrn_measurement_method \w
_diffrn_orient_matrix_UB_11 0.01000
_diffrn_orient_matrix_UB_12 0.00000
_diffrn_orient_matrix_UB_13 0.00000
_diffrn_orient_matrix_UB_21 0.00000
_diffrn_orient_matrix_UB_22 0.01000
_diffrn_orient_matrix_UB_23 0.00000
_diffrn_orient_matrix_UB_31 0.00000
_diffrn_orient_matrix_UB_32 0.00000
_diffrn_orient_matrix_UB_33 0.01000
_diffrn_radiation_type 'Mo K\a'
_diffrn_radiation_wavelength 0.7107
_diffrn_reflns_av_R_equivalents 0.02100
_diffrn_reflns_av_sigmaI/netI 0.049
_diffrn_reflns_limit_h_max 19
_diffrn_reflns_limit_h_min 0
_diffrn_reflns_limit_k_max 13
_diffrn_reflns_limit_k_min 0
_diffrn_reflns_limit_l_max 18
_diffrn_reflns_limit_l_min -18
_diffrn_reflns_number 16713
_diffrn_reflns_reduction_process 'Lp corrections applied'
_diffrn_reflns_theta_max 25.61
_diffrn_reflns_theta_min 2.21
_exptl_absorpt_coefficient_mu 0.129
_exptl_absorpt_correction_type none
_exptl_crystal_colour colorless
_exptl_crystal_density_diffrn 1.183
_exptl_crystal_description prismatic
_exptl_crystal_F_000 1048.00
_exptl_crystal_size_max 0.50
_exptl_crystal_size_mid 0.40
_exptl_crystal_size_min 0.30
_refine_diff_density_max 0.64
_refine_diff_density_min -0.45
_refine_ls_extinction_method none
_refine_ls_goodness_of_fit_all 7.541
_refine_ls_goodness_of_fit_ref 3.840
_refine_ls_matrix_type full
_refine_ls_number_constraints 0
_refine_ls_number_parameters 320
_refine_ls_number_reflns 4025
_refine_ls_number_restraints 0
_refine_ls_R_factor_all 0.0907
_refine_ls_R_factor_gt 0.0550
_refine_ls_shift/su_max 0.1600
_refine_ls_shift/su_mean 0.0160
_refine_ls_structure_factor_coef F
_refine_ls_weighting_details 'w = 1/[\s^2^(Fo)]'
_refine_ls_weighting_scheme sigma
_refine_ls_wR_factor_all 0.1130
_refine_ls_wR_factor_ref 0.0580
_reflns_number_gt 4025
_reflns_number_total 5236
_reflns_threshold_expression I>3.00\s(I)
_cod_data_source_file ja0056264.cif
_cod_data_source_block '_jkph'
_cod_original_sg_symbol_H-M 'P 21/c '
_cod_original_formula_sum 'C31 H37 O3 P '
_cod_database_code 4115471

loop_
_symmetry_equiv_pos_as_xyz
'   +x,   +y,   +z'
'   -x,1/2+y,1/2-z'
'   -x,   -y,   -z'
'   +x,1/2-y,1/2+z'

loop_
_atom_site_label
_atom_site_fract_x
_atom_site_fract_y
_atom_site_fract_z
_atom_site_U_iso_or_equiv
_atom_site_occupancy
_atom_site_adp_type
_atom_site_calc_flag
P(1) 0.72467(2) 0.01609(3) 0.55924(2) 0.02731(9) 1.000 Uani d
O(1) 0.81322(5) -0.03073(7) 0.52141(5) 0.0305(2) 1.000 Uani d
O(2) 0.63346(5) -0.04484(7) 0.52878(5) 0.0302(2) 1.000 Uani d
O(3) 0.72764(6) 0.13568(7) 0.62146(5) 0.0310(2) 1.000 Uani d
C(1) 0.73890(7) -0.0864(1) 0.65967(7) 0.0227(3) 1.000 Uani d
C(2) 0.82070(7) -0.1486(1) 0.64886(7) 0.0235(3) 1.000 Uani d
C(3) 0.85789(8) -0.1144(1) 0.57377(8) 0.0268(3) 1.000 Uani d
C(4) 0.93357(8) -0.1602(1) 0.55184(8) 0.0348(4) 1.000 Uani d
C(5) 0.97207(8) -0.2450(1) 0.60673(9) 0.0349(4) 1.000 Uani d
C(6) 0.93659(8) -0.2847(1) 0.68313(8) 0.0290(4) 1.000 Uani d
C(7) 0.86070(7) -0.2331(1) 0.70351(8) 0.0257(3) 1.000 Uani d
C(8) 0.98020(8) -0.3765(1) 0.74464(8) 0.0336(4) 1.000 Uani d
C(9) 1.0338(1) -0.4619(1) 0.6939(1) 0.0468(5) 1.000 Uani d
C(10) 1.03695(9) -0.3109(1) 0.8141(1) 0.0457(5) 1.000 Uani d
C(11) 0.91581(9) -0.4504(1) 0.7910(1) 0.0448(4) 1.000 Uani d
C(12) 0.66372(7) -0.1672(1) 0.65198(7) 0.0220(3) 1.000 Uani d
C(13) 0.60840(8) -0.1387(1) 0.58166(7) 0.0262(3) 1.000 Uani d
C(14) 0.53398(8) -0.1984(1) 0.56406(8) 0.0331(4) 1.000 Uani d
C(15) 0.51570(8) -0.2919(1) 0.61931(8) 0.0307(4) 1.000 Uani d
C(16) 0.57053(7) -0.3265(1) 0.69049(7) 0.0251(3) 1.000 Uani d
C(17) 0.64432(7) -0.2618(1) 0.70616(7) 0.0234(3) 1.000 Uani d
C(18) 0.54760(8) -0.4262(1) 0.75257(8) 0.0277(3) 1.000 Uani d
C(19) 0.49369(9) -0.5214(1) 0.70444(9) 0.0395(4) 1.000 Uani d
C(20) 0.4983(1) -0.3711(1) 0.82525(9) 0.0421(4) 1.000 Uani d
C(21) 0.62651(9) -0.4865(1) 0.79474(9) 0.0386(4) 1.000 Uani d
C(22) 0.74018(7) -0.0030(1) 0.73713(8) 0.0234(3) 1.000 Uani d
C(23) 0.73428(8) 0.1143(1) 0.71205(8) 0.0273(3) 1.000 Uani d
C(24) 0.73475(9) 0.2059(1) 0.77202(8) 0.0337(4) 1.000 Uani d
C(25) 0.74013(8) 0.1764(1) 0.86020(8) 0.0327(4) 1.000 Uani d
C(26) 0.74530(8) 0.0587(1) 0.88970(8) 0.0272(3) 1.000 Uani d
C(27) 0.74551(7) -0.0303(1) 0.82635(8) 0.0244(3) 1.000 Uani d
C(28) 0.75122(8) 0.0318(1) 0.98854(8) 0.0324(4) 1.000 Uani d
C(29) 0.6722(1) 0.0772(1) 1.02905(9) 0.0450(5) 1.000 Uani d
C(30) 0.8281(1) 0.0948(1) 1.03290(9) 0.0475(5) 1.000 Uani d
C(31) 0.7591(1) -0.1010(1) 1.00747(9) 0.0475(5) 1.000 Uani d
H(1) 0.9588 -0.1345 0.5005 0.042 1.000 Uiso c
H(2) 1.0243 -0.2772 0.5921 0.042 1.000 Uiso c
H(3) 0.8359 -0.2561 0.7557 0.031 1.000 Uiso c
H(4) 1.0003 -0.4960 0.6467 0.056 1.000 Uiso c
H(5) 1.0792 -0.4197 0.6714 0.056 1.000 Uiso c
H(6) 1.0552 -0.5228 0.7321 0.056 1.000 Uiso c
H(7) 1.0776 -0.2657 0.7859 0.055 1.000 Uiso c
H(8) 1.0646 -0.3669 0.8525 0.055 1.000 Uiso c
H(9) 1.0037 -0.2595 0.8469 0.055 1.000 Uiso c
H(10) 0.8798 -0.4899 0.7485 0.054 1.000 Uiso c
H(11) 0.8835 -0.3997 0.8253 0.054 1.000 Uiso c
H(12) 0.9443 -0.5072 0.8281 0.054 1.000 Uiso c
H(13) 0.4964 -0.1766 0.5159 0.040 1.000 Uiso c
H(14) 0.4644 -0.3336 0.6084 0.037 1.000 Uiso c
H(15) 0.6821 -0.2823 0.7545 0.028 1.000 Uiso c
H(16) 0.5231 -0.5529 0.6576 0.047 1.000 Uiso c
H(17) 0.4424 -0.4872 0.6816 0.047 1.000 Uiso c
H(18) 0.4822 -0.5832 0.7442 0.047 1.000 Uiso c
H(19) 0.4487 -0.3349 0.7999 0.051 1.000 Uiso c
H(20) 0.4837 -0.4312 0.8651 0.051 1.000 Uiso c
H(21) 0.5320 -0.3130 0.8558 0.051 1.000 Uiso c
H(22) 0.6604 -0.5139 0.7501 0.046 1.000 Uiso c
H(23) 0.6574 -0.4312 0.8309 0.046 1.000 Uiso c
H(24) 0.6106 -0.5517 0.8293 0.046 1.000 Uiso c
H(25) 0.7315 0.2863 0.7535 0.040 1.000 Uiso c
H(26) 0.7403 0.2383 0.9024 0.039 1.000 Uiso c
H(27) 0.7494 -0.1108 0.8443 0.029 1.000 Uiso c
H(28) 0.6670 0.1602 1.0195 0.054 1.000 Uiso c
H(29) 0.6243 0.0381 1.0024 0.054 1.000 Uiso c
H(30) 0.6762 0.0615 1.0903 0.054 1.000 Uiso c
H(31) 0.8314 0.0784 1.0941 0.057 1.000 Uiso c
H(32) 0.8230 0.1779 1.0239 0.057 1.000 Uiso c
H(33) 0.8776 0.0670 1.0082 0.057 1.000 Uiso c
H(34) 0.8071 -0.1314 0.9816 0.057 1.000 Uiso c
H(35) 0.7103 -0.1406 0.9835 0.057 1.000 Uiso c
H(36) 0.7648 -0.1134 1.0691 0.057 1.000 Uiso c
H(37) 0.7164(7) 0.0898(9) 0.4870(7) 0.021(3) 1.000 Uiso d

loop_
_atom_site_aniso_label
_atom_site_aniso_U_11
_atom_site_aniso_U_22
_atom_site_aniso_U_33
_atom_site_aniso_U_12
_atom_site_aniso_U_13
_atom_site_aniso_U_23
P(1) 0.0314(2) 0.0242(2) 0.0265(2) 0.0001(1) 0.0031(1) 0.0033(1)
O(1) 0.0324(5) 0.0322(5) 0.0279(5) 0.0035(4) 0.0089(4) 0.0071(4)
O(2) 0.0317(5) 0.0315(5) 0.0268(5) -0.0041(4) -0.0025(3) 0.0066(4)
O(3) 0.0443(6) 0.0212(4) 0.0277(5) 0.0022(4) 0.0032(4) 0.0044(3)
C(1) 0.0224(7) 0.0212(6) 0.0249(6) -0.0010(5) 0.0039(5) -0.0006(5)
C(2) 0.0232(7) 0.0218(6) 0.0257(6) 0.0001(5) 0.0027(5) -0.0020(5)
C(3) 0.0279(7) 0.0253(6) 0.0274(7) -0.0005(5) 0.0024(5) 0.0008(5)
C(4) 0.0338(8) 0.0370(7) 0.0350(8) -0.0005(6) 0.0114(6) 0.0003(6)
C(5) 0.0267(7) 0.0344(7) 0.0444(8) 0.0022(6) 0.0077(6) -0.0035(6)
C(6) 0.0257(7) 0.0256(7) 0.0355(7) 0.0017(5) 0.0005(5) -0.0041(5)
C(7) 0.0243(7) 0.0248(6) 0.0278(7) -0.0016(5) 0.0016(5) -0.0012(5)
C(8) 0.0284(7) 0.0313(7) 0.0409(8) 0.0074(6) 0.0003(6) -0.0018(6)
C(9) 0.0420(9) 0.0438(9) 0.0542(9) 0.0180(7) 0.0010(7) -0.0045(7)
C(10) 0.0414(9) 0.0464(9) 0.0475(9) 0.0040(7) -0.0106(7) -0.0016(7)
C(11) 0.0393(9) 0.0391(8) 0.0553(9) 0.0087(7) -0.0012(7) 0.0132(7)
C(12) 0.0215(7) 0.0200(6) 0.0247(6) 0.0013(5) 0.0026(5) -0.0019(5)
C(13) 0.0294(7) 0.0246(7) 0.0248(6) -0.0011(5) 0.0033(5) 0.0035(5)
C(14) 0.0315(8) 0.0376(8) 0.0293(7) -0.0021(6) -0.0051(5) 0.0038(6)
C(15) 0.0241(7) 0.0343(7) 0.0333(7) -0.0062(6) -0.0012(5) -0.0008(5)
C(16) 0.0258(7) 0.0243(6) 0.0256(7) -0.0010(5) 0.0057(5) -0.0028(5)
C(17) 0.0233(7) 0.0221(6) 0.0247(6) 0.0010(5) 0.0010(5) 0.0002(5)
C(18) 0.0283(7) 0.0257(6) 0.0296(7) -0.0071(5) 0.0051(5) -0.0011(5)
C(19) 0.0449(9) 0.0340(8) 0.0397(8) -0.0158(7) 0.0043(6) -0.0003(6)
C(20) 0.0502(9) 0.0369(8) 0.0412(8) -0.0041(7) 0.0178(7) 0.0013(6)
C(21) 0.0406(8) 0.0314(7) 0.0436(8) -0.0026(6) 0.0024(6) 0.0115(6)
C(22) 0.0216(6) 0.0200(6) 0.0288(7) -0.0007(5) 0.0027(5) -0.0017(5)
C(23) 0.0309(7) 0.0239(6) 0.0272(7) 0.0010(5) 0.0035(5) 0.0018(5)
C(24) 0.0421(8) 0.0208(6) 0.0383(8) 0.0026(6) 0.0040(6) 0.0014(5)
C(25) 0.0401(8) 0.0243(7) 0.0337(8) 0.0017(6) 0.0031(6) -0.0047(5)
C(26) 0.0269(7) 0.0287(7) 0.0261(7) 0.0005(5) 0.0024(5) -0.0003(5)
C(27) 0.0241(7) 0.0217(6) 0.0273(7) 0.0007(5) 0.0012(5) 0.0010(5)
C(28) 0.0360(8) 0.0330(7) 0.0281(7) 0.0024(6) 0.0005(5) -0.0023(5)
C(29) 0.049(1) 0.056(1) 0.0307(8) 0.0025(7) 0.0075(6) -0.0020(7)
C(30) 0.049(1) 0.057(1) 0.0345(8) -0.0016(8) -0.0060(7) -0.0054(7)
C(31) 0.073(1) 0.0393(8) 0.0297(8) 0.0070(8) 0.0011(7) 0.0063(6)

loop_
_atom_type_symbol
_atom_type_oxidation_number
_atom_type_number_in_cell
_atom_type_scat_dispersion_real
_atom_type_scat_dispersion_imag
_atom_type_scat_source
C 0 124 0.002 0.002
;International Tables for Crystallography
(1992, Vol. C, Table 6.1.1.2)
;
H 0 148 0.000 0.000
;International Tables for Crystallography
(1992, Vol. C, Table 6.1.1.2)
;
O 0 12 0.008 0.006
;International Tables for Crystallography
(1992, Vol. C, Table 6.1.1.2)
;
P 0 4 0.090 0.095
;International Tables for Crystallography
(1992, Vol. C, Table 6.1.1.2)
;

loop_
_geom_angle_atom_site_label_1
_geom_angle_atom_site_label_2
_geom_angle_atom_site_label_3
_geom_angle
_geom_angle_publ_flag
O(1) P(1) O(2) 121.96(9) ?
O(1) P(1) O(3) 118.14(9) ?
O(1) P(1) C(1) 91.65(9) ?
O(1) P(1) H(37) 87.2(9) no
O(2) P(1) O(3) 119.62(9) ?
O(2) P(1) C(1) 91.69(9) ?
O(2) P(1) H(37) 89.4(9) no
O(3) P(1) C(1) 91.99(9) ?
O(3) P(1) H(37) 88.0(9) no
C(1) P(1) H(37) 178.7(9) no
P(1) O(1) C(3) 115.6(1) ?
P(1) O(2) C(13) 115.6(1) ?
P(1) O(3) C(23) 115.2(1) ?
P(1) C(1) C(2) 104.5(1) ?
P(1) C(1) C(12) 104.5(1) ?
P(1) C(1) C(22) 104.2(1) ?
C(2) C(1) C(12) 113.8(2) ?
C(2) C(1) C(22) 114.3(2) ?
C(12) C(1) C(22) 114.0(2) ?
C(1) C(2) C(3) 112.7(2) ?
C(1) C(2) C(7) 128.4(2) ?
C(3) C(2) C(7) 118.9(2) ?
O(1) C(3) C(2) 115.5(2) ?
O(1) C(3) C(4) 122.4(2) ?
C(2) C(3) C(4) 122.1(2) ?
C(3) C(4) C(5) 118.2(2) ?
C(3) C(4) H(1) 120.9 no
C(5) C(4) H(1) 120.9 no
C(4) C(5) C(6) 122.3(2) ?
C(4) C(5) H(2) 118.8 no
C(6) C(5) H(2) 118.8 no
C(5) C(6) C(7) 117.1(2) ?
C(5) C(6) C(8) 122.2(2) ?
C(7) C(6) C(8) 120.6(2) ?
C(2) C(7) C(6) 121.4(2) ?
C(2) C(7) H(3) 119.3 no
C(6) C(7) H(3) 119.3 no
C(6) C(8) C(9) 111.1(2) ?
C(6) C(8) C(10) 108.7(2) ?
C(6) C(8) C(11) 111.0(2) ?
C(9) C(8) C(10) 109.2(2) ?
C(9) C(8) C(11) 107.8(2) ?
C(10) C(8) C(11) 108.9(2) ?
C(8) C(9) H(4) 109.5 no
C(8) C(9) H(5) 109.5 no
C(8) C(9) H(6) 109.5 no
H(4) C(9) H(5) 109.5 no
H(4) C(9) H(6) 109.5 no
H(5) C(9) H(6) 109.5 no
C(8) C(10) H(7) 109.5 no
C(8) C(10) H(8) 109.5 no
C(8) C(10) H(9) 109.5 no
H(7) C(10) H(8) 109.5 no
H(7) C(10) H(9) 109.5 no
H(8) C(10) H(9) 109.5 no
C(8) C(11) H(10) 109.5 no
C(8) C(11) H(11) 109.5 no
C(8) C(11) H(12) 109.5 no
H(10) C(11) H(11) 109.5 no
H(10) C(11) H(12) 109.5 no
H(11) C(11) H(12) 109.5 no
C(1) C(12) C(13) 112.6(2) ?
C(1) C(12) C(17) 128.6(2) ?
C(13) C(12) C(17) 118.8(2) ?
O(2) C(13) C(12) 115.5(2) ?
O(2) C(13) C(14) 122.1(2) ?
C(12) C(13) C(14) 122.5(2) ?
C(13) C(14) C(15) 117.7(2) ?
C(13) C(14) H(13) 121.1 no
C(15) C(14) H(13) 121.1 no
C(14) C(15) C(16) 122.3(2) ?
C(14) C(15) H(14) 118.9 no
C(16) C(15) H(14) 118.9 no
C(15) C(16) C(17) 117.6(2) ?
C(15) C(16) C(18) 121.4(2) ?
C(17) C(16) C(18) 120.9(2) ?
C(12) C(17) C(16) 121.1(2) ?
C(12) C(17) H(15) 119.4 no
C(16) C(17) H(15) 119.4 no
C(16) C(18) C(19) 111.6(2) ?
C(16) C(18) C(20) 107.8(2) ?
C(16) C(18) C(21) 111.2(2) ?
C(19) C(18) C(20) 109.4(2) ?
C(19) C(18) C(21) 108.0(2) ?
C(20) C(18) C(21) 108.8(2) ?
C(18) C(19) H(16) 109.5 no
C(18) C(19) H(17) 109.5 no
C(18) C(19) H(18) 109.5 no
H(16) C(19) H(17) 109.5 no
H(16) C(19) H(18) 109.5 no
H(17) C(19) H(18) 109.5 no
C(18) C(20) H(19) 109.5 no
C(18) C(20) H(20) 109.5 no
C(18) C(20) H(21) 109.5 no
H(19) C(20) H(20) 109.5 no
H(19) C(20) H(21) 109.5 no
H(20) C(20) H(21) 109.5 no
C(18) C(21) H(22) 109.5 no
C(18) C(21) H(23) 109.5 no
C(18) C(21) H(24) 109.5 no
H(22) C(21) H(23) 109.5 no
H(22) C(21) H(24) 109.5 no
H(23) C(21) H(24) 109.5 no
C(1) C(22) C(23) 112.5(2) ?
C(1) C(22) C(27) 128.7(2) ?
C(23) C(22) C(27) 118.8(2) ?
O(3) C(23) C(22) 116.0(2) ?
O(3) C(23) C(24) 121.6(2) ?
C(22) C(23) C(24) 122.5(2) ?
C(23) C(24) C(25) 117.6(2) ?
C(23) C(24) H(25) 121.2 no
C(25) C(24) H(25) 121.2 no
C(24) C(25) C(26) 122.6(2) ?
C(24) C(25) H(26) 118.7 no
C(26) C(25) H(26) 118.7 no
C(25) C(26) C(27) 117.5(2) ?
C(25) C(26) C(28) 120.1(2) ?
C(27) C(26) C(28) 122.5(2) ?
C(22) C(27) C(26) 121.1(2) ?
C(22) C(27) H(27) 119.4 no
C(26) C(27) H(27) 119.4 no
C(26) C(28) C(29) 109.5(2) ?
C(26) C(28) C(30) 109.7(2) ?
C(26) C(28) C(31) 112.2(2) ?
C(29) C(28) C(30) 108.9(2) ?
C(29) C(28) C(31) 108.1(2) ?
C(30) C(28) C(31) 108.4(2) ?
C(28) C(29) H(28) 109.5 no
C(28) C(29) H(29) 109.5 no
C(28) C(29) H(30) 109.5 no
H(28) C(29) H(29) 109.5 no
H(28) C(29) H(30) 109.5 no
H(29) C(29) H(30) 109.5 no
C(28) C(30) H(31) 109.5 no
C(28) C(30) H(32) 109.5 no
C(28) C(30) H(33) 109.5 no
H(31) C(30) H(32) 109.5 no
H(31) C(30) H(33) 109.5 no
H(32) C(30) H(33) 109.5 no
C(28) C(31) H(34) 109.5 no
C(28) C(31) H(35) 109.5 no
C(28) C(31) H(36) 109.5 no
H(34) C(31) H(35) 109.5 no
H(34) C(31) H(36) 109.5 no
H(35) C(31) H(36) 109.5 no

loop_
_geom_bond_atom_site_label_1
_geom_bond_atom_site_label_2
_geom_bond_distance
_geom_bond_publ_flag
P(1) O(1) 1.649(2) ?
P(1) O(2) 1.648(2) ?
P(1) O(3) 1.649(2) ?
P(1) C(1) 1.921(2) ?
P(1) H(37) 1.38(2) no
O(1) C(3) 1.401(3) ?
O(2) C(13) 1.406(3) ?
O(3) C(23) 1.401(3) ?
C(1) C(2) 1.501(3) ?
C(1) C(12) 1.505(3) ?
C(1) C(22) 1.510(3) ?
C(2) C(3) 1.381(3) ?
C(2) C(7) 1.393(3) ?
C(3) C(4) 1.376(3) ?
C(4) C(5) 1.387(4) ?
C(4) H(1) 0.95 no
C(5) C(6) 1.404(3) ?
C(5) H(2) 0.95 no
C(6) C(7) 1.398(3) ?
C(6) C(8) 1.533(3) ?
C(7) H(3) 0.95 no
C(8) C(9) 1.533(4) ?
C(8) C(10) 1.538(4) ?
C(8) C(11) 1.533(4) ?
C(9) H(4) 0.95 no
C(9) H(5) 0.95 no
C(9) H(6) 0.95 no
C(10) H(7) 0.95 no
C(10) H(8) 0.95 no
C(10) H(9) 0.95 no
C(11) H(10) 0.95 no
C(11) H(11) 0.95 no
C(11) H(12) 0.95 no
C(12) C(13) 1.382(3) ?
C(12) C(17) 1.397(3) ?
C(13) C(14) 1.376(3) ?
C(14) C(15) 1.393(3) ?
C(14) H(13) 0.95 no
C(15) C(16) 1.405(3) ?
C(15) H(14) 0.95 no
C(16) C(17) 1.393(3) ?
C(16) C(18) 1.531(3) ?
C(17) H(15) 0.95 no
C(18) C(19) 1.533(3) ?
C(18) C(20) 1.534(3) ?
C(18) C(21) 1.535(4) ?
C(19) H(16) 0.95 no
C(19) H(17) 0.95 no
C(19) H(18) 0.95 no
C(20) H(19) 0.95 no
C(20) H(20) 0.95 no
C(20) H(21) 0.95 no
C(21) H(22) 0.95 no
C(21) H(23) 0.95 no
C(21) H(24) 0.95 no
C(22) C(23) 1.379(3) ?
C(22) C(27) 1.393(3) ?
C(23) C(24) 1.380(3) ?
C(24) C(25) 1.384(3) ?
C(24) H(25) 0.95 no
C(25) C(26) 1.403(3) ?
C(25) H(26) 0.95 no
C(26) C(27) 1.394(3) ?
C(26) C(28) 1.536(3) ?
C(27) H(27) 0.95 no
C(28) C(29) 1.530(4) ?
C(28) C(30) 1.536(4) ?
C(28) C(31) 1.529(4) ?
C(29) H(28) 0.95 no
C(29) H(29) 0.95 no
C(29) H(30) 0.95 no
C(30) H(31) 0.95 no
C(30) H(32) 0.95 no
C(30) H(33) 0.95 no
C(31) H(34) 0.95 no
C(31) H(35) 0.95 no
C(31) H(36) 0.95 no

loop_
_geom_contact_atom_site_label_1
_geom_contact_atom_site_label_2
_geom_contact_distance
_geom_contact_site_symmetry_2
_geom_contact_publ_flag
O(2) C(21) 3.585(3) 4_544 no

loop_
_cod_related_entry_id
_cod_related_entry_database
_cod_related_entry_code
1 ChemSpider 10461715
